data_7025429
loop_
_publ_author_name
'Zakharov, Alexander V.'
'Masters, Sarah L.'
'Wann, Derek A.'
'Shlykov, Sergei A.'
'Girichev, Georgiy V.'
'Arrowsmith, Sophie'
'Cordes, David B.'
'Lickiss, Paul D.'
'White, Andrew J. P.'

_publ_section_title
;
 The gas-phase structure of octaphenyloctasilsesquioxane Si8O12Ph8 and the
 crystal structures of Si8O12(p-tolyl)8 and Si8O12(p-ClCH2C6H4)8.
;
_journal_issue 30
_journal_name_full 'Dalton transactions (Cambridge, England : 2003)'
_journal_page_first 6960
_journal_page_last 6966
_journal_paper_doi 10.1039/c000664e
_journal_volume 39
_journal_year 2010
_chemical_formula_moiety 'C56 H48 Cl8 O12 Si8'
_chemical_formula_sum 'C56 H48 Cl8 O12 Si8'
_chemical_formula_weight 1421.26
_chemical_name_systematic
;
?
;
_space_group_IT_number 2
_symmetry_cell_setting triclinic
_symmetry_space_group_name_Hall '-P 1'
_symmetry_space_group_name_H-M 'P -1'
_atom_sites_solution_hydrogens geom
_atom_sites_solution_primary direct
_atom_sites_solution_secondary difmap
_audit_creation_method SHELXL-97
_cell_angle_alpha 76.315(4)
_cell_angle_beta 75.028(4)
_cell_angle_gamma 61.699(5)
_cell_formula_units_Z 2
_cell_length_a 12.8106(6)
_cell_length_b 13.2923(6)
_cell_length_c 22.1442(10)
_cell_measurement_reflns_used 5306
_cell_measurement_temperature 173(2)
_cell_measurement_theta_max 26.1228
_cell_measurement_theta_min 4.1694
_cell_volume 3178.3(3)
_computing_cell_refinement 'CrysAlis RED, Oxford Diffraction Ltd'
_computing_data_collection 'CrysAlis CCD, Oxford Diffraction Ltd'
_computing_data_reduction 'CrysAlis RED, Oxford Diffraction Ltd'
_computing_molecular_graphics 'Bruker SHELXTL'
_computing_publication_material 'Bruker SHELXTL'
_computing_structure_refinement 'SHELXL-97 (Sheldrick, 1997)'
_computing_structure_solution 'SHELXS-97 (Sheldrick, 1990)'
_diffrn_ambient_temperature 173(2)
_diffrn_detector_area_resol_mean 15.9863
_diffrn_measured_fraction_theta_full 0.970
_diffrn_measured_fraction_theta_max 0.794
_diffrn_measurement_device_type 'OD Xcalibur 3'
_diffrn_measurement_method 'omega scans'
_diffrn_radiation_monochromator graphite
_diffrn_radiation_source 'Enhance (Mo) X-ray Source'
_diffrn_radiation_type MoK\a
_diffrn_radiation_wavelength 0.71073
_diffrn_reflns_av_R_equivalents 0.0521
_diffrn_reflns_av_sigmaI/netI 0.1500
_diffrn_reflns_limit_h_max 15
_diffrn_reflns_limit_h_min -13
_diffrn_reflns_limit_k_max 15
_diffrn_reflns_limit_k_min -16
_diffrn_reflns_limit_l_max 27
_diffrn_reflns_limit_l_min -18
_diffrn_reflns_number 16990
_diffrn_reflns_theta_full 23.25
_diffrn_reflns_theta_max 26.18
_diffrn_reflns_theta_min 4.18
_diffrn_standards_number 0
_exptl_absorpt_coefficient_mu 0.564
_exptl_absorpt_correction_T_max 0.987
_exptl_absorpt_correction_T_min 0.909
_exptl_absorpt_correction_type analytical
_exptl_absorpt_process_details
;
CrysAlisPro, Oxford Diffraction Ltd.,
Version 1.171.33.48 (release 15-09-2009 CrysAlis171 .NET)
(compiled Sep 15 2009,11:49:04)
Analytical numeric absorption correction using a multifaceted crystal
model based on expressions derived by R.C. Clark & J.S. Reid.
(Clark, R. C. & Reid, J. S. (1995). Acta Cryst. A51, 887-897)
;
_exptl_crystal_colour Colourless
_exptl_crystal_density_diffrn 1.485
_exptl_crystal_density_method 'not measured'
_exptl_crystal_description 'hexagonal tablets'
_exptl_crystal_F_000 1456
_exptl_crystal_size_max 0.21
_exptl_crystal_size_mid 0.18
_exptl_crystal_size_min 0.02
_refine_diff_density_max 0.445
_refine_diff_density_min -0.433
_refine_diff_density_rms 0.077
_refine_ls_extinction_method none
_refine_ls_goodness_of_fit_ref 0.887
_refine_ls_hydrogen_treatment constr
_refine_ls_matrix_type full
_refine_ls_number_parameters 777
_refine_ls_number_reflns 10107
_refine_ls_number_restraints 231
_refine_ls_restrained_S_all 0.909
_refine_ls_R_factor_all 0.1331
_refine_ls_R_factor_gt 0.0547
_refine_ls_shift/su_max 0.001
_refine_ls_shift/su_mean 0.000
_refine_ls_structure_factor_coef Fsqd
_refine_ls_weighting_details 'calc w=1/[\s^2^(Fo^2^)+(0.0593P)^2^+0.0000P] where P=(Fo^2^+2Fc^2^)/3'
_refine_ls_weighting_scheme calc
_refine_ls_wR_factor_gt 0.1235
_refine_ls_wR_factor_ref 0.1349
_reflns_number_gt 4702
_reflns_number_total 10107
_reflns_threshold_expression >2sigma(I)
_cod_data_source_file c000664e.txt
_cod_data_source_block 3
_cod_depositor_comments
;
The following automatic conversions were performed:

'_symmetry_cell_setting' value 'Triclinic' changed to 'triclinic'
according to /home/saulius/struct/CIF-dictionaries/cif_core.dic
dictionary named 'cif_core.dic' version 2.4.2 from 2011-04-26.

Automatic conversion script
Id: cif_fix_values 1891 2012-01-12 08:04:46Z andrius 
;
_cod_original_cell_volume 3178.4(3)
_cod_original_sg_symbol_H-M P-1
_cod_database_code 7025429

loop_
_symmetry_equiv_pos_as_xyz
'x, y, z'
'-x, -y, -z'

loop_
_atom_site_label
_atom_site_type_symbol
_atom_site_fract_x
_atom_site_fract_y
_atom_site_fract_z
_atom_site_U_iso_or_equiv
_atom_site_adp_type
_atom_site_occupancy
_atom_site_symmetry_multiplicity
_atom_site_calc_flag
_atom_site_refinement_flags
_atom_site_disorder_assembly
_atom_site_disorder_group
Si1 Si 0.50250(13) 0.42562(13) 0.29327(7) 0.0255(4) Uani 1 1 d . . .
Si2 Si 0.55073(13) 0.25272(13) 0.20193(7) 0.0248(4) Uani 1 1 d . . .
Si3 Si 0.71759(14) 0.05299(13) 0.28969(7) 0.0255(4) Uani 1 1 d . . .
Si4 Si 0.66623(14) 0.22784(13) 0.37694(7) 0.0248(4) Uani 1 1 d . . .
Si5 Si 0.71871(13) 0.46883(12) 0.20854(7) 0.0247(4) Uani 1 1 d D . .
Si6 Si 0.76572(13) 0.29164(13) 0.12233(7) 0.0245(4) Uani 1 1 d . . .
Si7 Si 0.93703(13) 0.09466(13) 0.21145(7) 0.0250(4) Uani 1 1 d . . .
Si8 Si 0.88645(13) 0.27380(13) 0.29384(7) 0.0242(4) Uani 1 1 d D . .
Cl1 Cl 0.02173(19) 0.92141(16) 0.40989(10) 0.0868(7) Uani 1 1 d . . .
Cl2 Cl 0.05991(16) 0.38481(15) 0.06129(9) 0.0690(6) Uani 1 1 d . . .
Cl3 Cl 0.66823(19) -0.47208(15) 0.38210(8) 0.0735(6) Uani 1 1 d . . .
Cl4 Cl 0.63738(19) 0.00507(19) 0.70427(8) 0.0791(6) Uani 1 1 d . . .
Cl5 Cl 0.7050(6) 0.9990(4) 0.0319(3) 0.115(2) Uani 0.486(3) 1 d PDU A 1
Cl5' Cl 0.7461(6) 1.0069(5) 0.0901(4) 0.099(3) Uani 0.312(5) 1 d PDU A 2
Cl5" Cl 0.5802(13) 0.9969(8) 0.0175(5) 0.113(5) Uani 0.202(5) 1 d PDU A -3
Cl6 Cl 0.90081(17) 0.39651(16) -0.21233(7) 0.0648(5) Uani 1 1 d . . .
Cl7 Cl 1.45594(17) -0.39624(16) 0.10418(10) 0.0799(6) Uani 1 1 d . . .
Cl8 Cl 1.3608(3) 0.2194(3) 0.41851(15) 0.0691(12) Uani 0.595(4) 1 d PD A 1
Cl8' Cl 1.0640(4) 0.4419(4) 0.5038(2) 0.0662(18) Uani 0.405(4) 1 d PD A -2
O1 O 0.4961(3) 0.3486(3) 0.24886(15) 0.0302(9) Uani 1 1 d . . .
O2 O 0.6257(3) 0.1273(3) 0.24004(15) 0.0286(9) Uani 1 1 d . . .
O3 O 0.6731(3) 0.1217(3) 0.34963(15) 0.0277(9) Uani 1 1 d . . .
O4 O 0.5506(3) 0.3451(3) 0.35682(15) 0.0279(9) Uani 1 1 d . . .
O5 O 0.5943(3) 0.4785(3) 0.25437(15) 0.0277(9) Uani 1 1 d . A .
O6 O 0.6409(3) 0.2799(3) 0.14155(15) 0.0313(9) Uani 1 1 d . A .
O7 O 0.8519(3) 0.0367(3) 0.25601(15) 0.0301(9) Uani 1 1 d . A .
O8 O 0.7841(3) 0.2462(3) 0.34404(15) 0.0297(9) Uani 1 1 d . A .
O9 O 0.7441(3) 0.4036(3) 0.14982(15) 0.0286(9) Uani 1 1 d . A .
O10 O 0.8690(3) 0.1777(3) 0.15419(15) 0.0296(9) Uani 1 1 d . A .
O11 O 0.9595(3) 0.1692(3) 0.25090(15) 0.0296(9) Uani 1 1 d . A .
O12 O 0.8282(3) 0.3931(3) 0.24824(15) 0.0293(9) Uani 1 1 d . A .
C11 C 0.3549(5) 0.5404(4) 0.3197(2) 0.0260(13) Uani 1 1 d . . .
C12 C 0.3033(5) 0.5428(5) 0.3831(3) 0.0369(15) Uani 1 1 d . . .
H12A H 0.3453 0.4829 0.4135 0.044 Uiso 1 1 calc R . .
C13 C 0.1925(6) 0.6298(5) 0.4034(3) 0.0448(16) Uani 1 1 d . . .
H13A H 0.1594 0.6278 0.4470 0.054 Uiso 1 1 calc R . .
C14 C 0.1291(5) 0.7201(5) 0.3607(3) 0.0378(15) Uani 1 1 d . . .
C15 C 0.1793(6) 0.7203(5) 0.2983(3) 0.0488(17) Uani 1 1 d . . .
H15A H 0.1381 0.7822 0.2685 0.059 Uiso 1 1 calc R . .
C16 C 0.2905(5) 0.6311(5) 0.2774(3) 0.0421(16) Uani 1 1 d . . .
H16A H 0.3223 0.6327 0.2336 0.050 Uiso 1 1 calc R . .
C17 C 0.0087(6) 0.8150(5) 0.3828(3) 0.0584(19) Uani 1 1 d . . .
H17A H -0.0370 0.7814 0.4172 0.070 Uiso 1 1 calc R . .
H17B H -0.0373 0.8510 0.3476 0.070 Uiso 1 1 calc R . .
C21 C 0.4289(5) 0.2527(4) 0.1714(2) 0.0246(13) Uani 1 1 d . . .
C22 C 0.3292(5) 0.2479(5) 0.2104(3) 0.0416(16) Uani 1 1 d . . .
H22A H 0.3210 0.2461 0.2545 0.050 Uiso 1 1 calc R . .
C23 C 0.2393(6) 0.2456(5) 0.1874(3) 0.0467(17) Uani 1 1 d . . .
H23A H 0.1716 0.2412 0.2159 0.056 Uiso 1 1 calc R . .
C24 C 0.2472(5) 0.2495(5) 0.1244(3) 0.0348(15) Uani 1 1 d . . .
C25 C 0.3468(5) 0.2558(5) 0.0840(3) 0.0407(16) Uani 1 1 d . . .
H25A H 0.3535 0.2593 0.0399 0.049 Uiso 1 1 calc R . .
C26 C 0.4371(5) 0.2571(5) 0.1070(3) 0.0333(15) Uani 1 1 d . . .
H26A H 0.5052 0.2610 0.0785 0.040 Uiso 1 1 calc R . .
C27 C 0.1482(5) 0.2474(5) 0.0997(3) 0.0440(16) Uani 1 1 d . . .
H27A H 0.0960 0.2234 0.1353 0.053 Uiso 1 1 calc R . .
H27B H 0.1846 0.1901 0.0698 0.053 Uiso 1 1 calc R . .
C31 C 0.7204(5) -0.0896(5) 0.3218(2) 0.0267(13) Uani 1 1 d . . .
C32 C 0.8102(5) -0.1907(5) 0.2985(3) 0.0413(16) Uani 1 1 d . . .
H32A H 0.8672 -0.1863 0.2620 0.050 Uiso 1 1 calc R . .
C33 C 0.8168(6) -0.2970(5) 0.3280(3) 0.0506(18) Uani 1 1 d . . .
H33A H 0.8783 -0.3647 0.3112 0.061 Uiso 1 1 calc R . .
C34 C 0.7351(6) -0.3072(5) 0.3820(3) 0.0407(16) Uani 1 1 d . . .
C35 C 0.6454(5) -0.2069(5) 0.4043(3) 0.0441(16) Uani 1 1 d . . .
H35A H 0.5878 -0.2112 0.4405 0.053 Uiso 1 1 calc R . .
C36 C 0.6384(5) -0.0996(5) 0.3746(3) 0.0363(15) Uani 1 1 d . . .
H36A H 0.5759 -0.0319 0.3909 0.044 Uiso 1 1 calc R . .
C37 C 0.7448(6) -0.4239(5) 0.4152(3) 0.060(2) Uani 1 1 d . . .
H37A H 0.7104 -0.4188 0.4605 0.072 Uiso 1 1 calc R . .
H37B H 0.8307 -0.4804 0.4119 0.072 Uiso 1 1 calc R . .
C41 C 0.6562(5) 0.1962(5) 0.4627(2) 0.0272(13) Uani 1 1 d . . .
C42 C 0.6807(5) 0.0866(5) 0.4943(3) 0.0409(16) Uani 1 1 d . . .
H42A H 0.6977 0.0269 0.4714 0.049 Uiso 1 1 calc R . .
C43 C 0.6810(6) 0.0615(6) 0.5594(3) 0.0503(18) Uani 1 1 d . . .
H43A H 0.7000 -0.0149 0.5801 0.060 Uiso 1 1 calc R . .
C44 C 0.6539(6) 0.1475(6) 0.5933(3) 0.0453(17) Uani 1 1 d . . .
C45 C 0.6273(6) 0.2565(6) 0.5627(3) 0.056(2) Uani 1 1 d . . .
H45A H 0.6085 0.3164 0.5860 0.067 Uiso 1 1 calc R . .
C46 C 0.6272(6) 0.2810(5) 0.4989(3) 0.0457(17) Uani 1 1 d . . .
H46A H 0.6069 0.3580 0.4790 0.055 Uiso 1 1 calc R . .
C47 C 0.6573(8) 0.1246(7) 0.6645(3) 0.084(3) Uani 1 1 d . . .
H47A H 0.5937 0.1931 0.6839 0.101 Uiso 1 1 calc R . .
H47B H 0.7357 0.1152 0.6701 0.101 Uiso 1 1 calc R . .
C51 C 0.7106(6) 0.6143(5) 0.1778(4) 0.013(3) Uiso 0.486(3) 1 d PGDU A 1
C52 C 0.6613(8) 0.6965(6) 0.2187(3) 0.025(3) Uiso 0.486(3) 1 d PGDU A 1
H52B H 0.6372 0.6763 0.2623 0.030 Uiso 0.486(3) 1 calc PR A 1
C53 C 0.6472(9) 0.8082(5) 0.1958(4) 0.032(3) Uiso 0.486(3) 1 d PGDU A 1
H53B H 0.6135 0.8644 0.2238 0.038 Uiso 0.486(3) 1 calc PR A 1
C54 C 0.6824(9) 0.8378(5) 0.1320(4) 0.034(3) Uiso 0.486(3) 1 d PGDU A 1
C55 C 0.7318(11) 0.7556(7) 0.0910(4) 0.031(3) Uiso 0.486(3) 1 d PGDU A 1
H55B H 0.7559 0.7758 0.0474 0.037 Uiso 0.486(3) 1 calc PR A 1
C56 C 0.7459(9) 0.6439(6) 0.1139(4) 0.023(3) Uiso 0.486(3) 1 d PGDU A 1
H56B H 0.7796 0.5877 0.0859 0.028 Uiso 0.486(3) 1 calc PR A 1
C57 C 0.6669(13) 0.9589(9) 0.1122(6) 0.076(5) Uiso 0.486(3) 1 d PDU A 1
H57A H 0.7161 0.9712 0.1350 0.091 Uiso 0.486(3) 1 calc PR A 1
H57B H 0.5817 1.0114 0.1261 0.091 Uiso 0.486(3) 1 calc PR A 1
C51' C 0.6919(8) 0.6214(7) 0.1782(6) 0.037(5) Uiso 0.312(5) 1 d PGDU A 2
C52' C 0.6368(14) 0.7053(9) 0.2184(6) 0.045(5) Uiso 0.312(5) 1 d PGDU A 2
H52A H 0.6135 0.6852 0.2622 0.054 Uiso 0.312(5) 1 calc PR A 2
C53' C 0.6157(15) 0.8186(8) 0.1946(7) 0.038(5) Uiso 0.312(5) 1 d PGDU A 2
H53A H 0.5780 0.8760 0.2220 0.046 Uiso 0.312(5) 1 calc PR A 2
C54' C 0.6497(10) 0.8480(7) 0.1306(7) 0.022(4) Uiso 0.312(5) 1 d PGDU A 2
C55' C 0.7048(14) 0.7641(9) 0.0904(6) 0.027(5) Uiso 0.312(5) 1 d PGDU A 2
H55A H 0.7281 0.7842 0.0467 0.033 Uiso 0.312(5) 1 calc PR A 2
C56' C 0.7259(13) 0.6508(8) 0.1142(6) 0.031(5) Uiso 0.312(5) 1 d PGDU A 2
H56A H 0.7636 0.5935 0.0868 0.037 Uiso 0.312(5) 1 calc PR A 2
C57' C 0.6233(12) 0.9711(10) 0.1052(8) 0.021(4) Uiso 0.312(5) 1 d PDU A 2
H57C H 0.5582 1.0205 0.1356 0.025 Uiso 0.312(5) 1 calc PR A 2
H57D H 0.5920 0.9906 0.0654 0.025 Uiso 0.312(5) 1 calc PR A 2
C51" C 0.7053(10) 0.6143(8) 0.1695(6) 0.028(6) Uiso 0.202(5) 1 d PGDU A -3
C52" C 0.6461(16) 0.7080(10) 0.2032(6) 0.028(5) Uiso 0.202(5) 1 d PGDU A -3
H52C H 0.6135 0.6979 0.2467 0.033 Uiso 0.202(5) 1 calc PR A -3
C53" C 0.6346(18) 0.8163(9) 0.1733(7) 0.015(5) Uiso 0.202(5) 1 d PGDU A -3
H53C H 0.5942 0.8803 0.1963 0.018 Uiso 0.202(5) 1 calc PR A -3
C54" C 0.6824(16) 0.8310(9) 0.1097(7) 0.003(4) Uiso 0.202(5) 1 d PGDU A -3
C55" C 0.742(2) 0.7374(12) 0.0761(6) 0.034(6) Uiso 0.202(5) 1 d PGDU A -3
H55C H 0.7743 0.7474 0.0326 0.041 Uiso 0.202(5) 1 calc PR A -3
C56" C 0.7531(18) 0.6291(10) 0.1060(6) 0.037(6) Uiso 0.202(5) 1 d PGDU A -3
H56C H 0.7936 0.5651 0.0830 0.045 Uiso 0.202(5) 1 calc PR A -3
C57" C 0.668(2) 0.9494(13) 0.0780(10) 0.037(6) Uiso 0.202(5) 1 d PDU A -3
H57E H 0.7484 0.9469 0.0596 0.044 Uiso 0.202(5) 1 calc PR A -3
H57F H 0.6285 1.0041 0.1095 0.044 Uiso 0.202(5) 1 calc PR A -3
C61 C 0.8180(5) 0.3094(5) 0.0371(3) 0.0288(14) Uani 1 1 d . A .
C62 C 0.7554(6) 0.4080(5) -0.0018(3) 0.0450(17) Uani 1 1 d . . .
H62A H 0.6767 0.4607 0.0147 0.054 Uiso 1 1 calc R A .
C63 C 0.8041(6) 0.4319(6) -0.0642(3) 0.0520(18) Uani 1 1 d . A .
H63A H 0.7587 0.4993 -0.0900 0.062 Uiso 1 1 calc R . .
C64 C 0.9195(6) 0.3564(6) -0.0885(3) 0.0450(17) Uani 1 1 d . . .
C65 C 0.9805(6) 0.2557(6) -0.0518(3) 0.0469(17) Uani 1 1 d . A .
H65A H 1.0578 0.2017 -0.0691 0.056 Uiso 1 1 calc R . .
C66 C 0.9307(5) 0.2320(5) 0.0102(3) 0.0370(15) Uani 1 1 d . . .
H66A H 0.9742 0.1616 0.0348 0.044 Uiso 1 1 calc R A .
C67 C 0.9769(7) 0.3883(7) -0.1547(3) 0.068(2) Uani 1 1 d . A .
H67A H 1.0617 0.3300 -0.1631 0.081 Uiso 1 1 calc R . .
H67B H 0.9769 0.4637 -0.1573 0.081 Uiso 1 1 calc R . .
C71 C 1.0833(5) -0.0132(5) 0.1778(2) 0.0283(14) Uani 1 1 d . A .
C72 C 1.0924(5) -0.0811(5) 0.1353(3) 0.0398(15) Uani 1 1 d . . .
H72A H 1.0206 -0.0739 0.1259 0.048 Uiso 1 1 calc R A .
C73 C 1.2008(6) -0.1573(5) 0.1068(3) 0.0484(17) Uani 1 1 d . A .
H73A H 1.2030 -0.2017 0.0782 0.058 Uiso 1 1 calc R . .
C74 C 1.3068(5) -0.1701(5) 0.1191(3) 0.0421(16) Uani 1 1 d . . .
C75 C 1.3012(5) -0.1053(6) 0.1609(3) 0.0486(17) Uani 1 1 d . A .
H75A H 1.3735 -0.1128 0.1696 0.058 Uiso 1 1 calc R . .
C76 C 1.1912(5) -0.0292(5) 0.1906(2) 0.0355(15) Uani 1 1 d . . .
H76A H 1.1897 0.0130 0.2203 0.043 Uiso 1 1 calc R A .
C77 C 1.4281(6) -0.2506(6) 0.0852(3) 0.070(2) Uani 1 1 d . A .
H77A H 1.4927 -0.2413 0.0964 0.084 Uiso 1 1 calc R . .
H77B H 1.4307 -0.2282 0.0391 0.084 Uiso 1 1 calc R . .
C81 C 0.9870(5) 0.2837(7) 0.3373(4) 0.025(3) Uani 0.595(4) 1 d PGDU A 1
C82 C 1.0315(12) 0.3654(11) 0.3166(5) 0.036(3) Uani 0.595(4) 1 d PGDU A 1
H82A H 1.0136 0.4158 0.2784 0.043 Uiso 0.595(4) 1 calc PR A 1
C83 C 1.1021(13) 0.3734(11) 0.3518(6) 0.041(3) Uani 0.595(4) 1 d PGDU A 1
H83A H 1.1325 0.4293 0.3377 0.049 Uiso 0.595(4) 1 calc PR A 1
C84 C 1.1281(7) 0.2997(9) 0.4077(5) 0.035(3) Uani 0.595(4) 1 d PGDU A 1
C85 C 1.0836(10) 0.2180(10) 0.4284(4) 0.034(3) Uani 0.595(4) 1 d PGDU A 1
H85A H 1.1015 0.1676 0.4665 0.041 Uiso 0.595(4) 1 calc PR A 1
C86 C 1.0130(10) 0.2099(9) 0.3931(4) 0.026(3) Uani 0.595(4) 1 d PGDU A 1
H86A H 0.9826 0.1541 0.4073 0.031 Uiso 0.595(4) 1 calc PR A 1
C87 C 1.2071(10) 0.3041(12) 0.4459(6) 0.057(3) Uani 0.595(4) 1 d PDU A 1
H87A H 1.1860 0.2757 0.4906 0.069 Uiso 0.595(4) 1 calc PR A 1
H87B H 1.1925 0.3850 0.4433 0.069 Uiso 0.595(4) 1 calc PR A 1
C81' C 0.9765(8) 0.2918(10) 0.3410(5) 0.031(4) Uiso 0.405(4) 1 d PGDU A -2
C82' C 1.0245(19) 0.3706(17) 0.3181(7) 0.037(4) Uiso 0.405(4) 1 d PGDU A -2
H82B H 1.0123 0.4154 0.2780 0.045 Uiso 0.405(4) 1 calc PR A -2
C83' C 1.090(2) 0.3840(18) 0.3540(8) 0.049(4) Uiso 0.405(4) 1 d PGDU A -2
H83B H 1.1232 0.4379 0.3384 0.059 Uiso 0.405(4) 1 calc PR A -2
C84' C 1.1083(11) 0.3185(13) 0.4128(7) 0.035(4) Uiso 0.405(4) 1 d PGDU A -2
C85' C 1.0603(16) 0.2396(15) 0.4356(6) 0.036(5) Uiso 0.405(4) 1 d PGDU A -2
H85B H 1.0725 0.1949 0.4758 0.043 Uiso 0.405(4) 1 calc PR A -2
C86' C 0.9944(16) 0.2263(14) 0.3997(7) 0.032(4) Uiso 0.405(4) 1 d PGDU A -2
H86B H 0.9616 0.1724 0.4153 0.038 Uiso 0.405(4) 1 calc PR A -2
C87' C 1.1768(14) 0.3351(17) 0.4529(9) 0.055(5) Uiso 0.405(4) 1 d PDU A -2
H87C H 1.2350 0.3632 0.4260 0.066 Uiso 0.405(4) 1 calc PR A -2
H87D H 1.2212 0.2615 0.4786 0.066 Uiso 0.405(4) 1 calc PR A -2

loop_
_atom_site_aniso_label
_atom_site_aniso_U_11
_atom_site_aniso_U_22
_atom_site_aniso_U_33
_atom_site_aniso_U_23
_atom_site_aniso_U_13
_atom_site_aniso_U_12
Si1 0.0243(9) 0.0191(9) 0.0324(9) -0.0041(7) -0.0063(7) -0.0079(8)
Si2 0.0233(9) 0.0217(9) 0.0303(9) -0.0026(7) -0.0077(7) -0.0094(8)
Si3 0.0233(9) 0.0179(9) 0.0344(10) -0.0017(7) -0.0064(7) -0.0084(8)
Si4 0.0238(9) 0.0201(9) 0.0298(9) -0.0004(7) -0.0069(7) -0.0092(8)
Si5 0.0269(9) 0.0185(9) 0.0291(9) -0.0012(7) -0.0071(7) -0.0100(8)
Si6 0.0240(9) 0.0198(9) 0.0290(9) -0.0001(7) -0.0092(7) -0.0081(8)
Si7 0.0231(9) 0.0196(9) 0.0307(9) -0.0012(7) -0.0068(7) -0.0081(8)
Si8 0.0235(9) 0.0212(9) 0.0292(9) -0.0006(7) -0.0088(7) -0.0100(8)
Cl1 0.0699(14) 0.0418(12) 0.1313(18) -0.0385(12) 0.0161(13) -0.0151(11)
Cl2 0.0551(12) 0.0540(12) 0.1045(15) -0.0047(11) -0.0470(11) -0.0153(10)
Cl3 0.1094(17) 0.0510(12) 0.0763(13) -0.0098(10) -0.0008(12) -0.0552(13)
Cl4 0.0975(17) 0.1111(18) 0.0404(10) 0.0098(11) -0.0199(10) -0.0603(15)
Cl5 0.126(5) 0.034(2) 0.103(4) 0.020(3) 0.041(4) -0.012(3)
Cl5' 0.088(5) 0.038(4) 0.150(7) -0.015(4) 0.039(5) -0.039(3)
Cl5" 0.153(9) 0.037(6) 0.089(7) 0.007(5) 0.002(7) -0.012(6)
Cl6 0.0777(14) 0.0809(14) 0.0393(10) -0.0004(9) -0.0060(9) -0.0431(12)
Cl7 0.0474(12) 0.0595(14) 0.1034(15) -0.0360(12) -0.0077(11) 0.0086(10)
Cl8 0.043(2) 0.073(2) 0.099(3) -0.0035(19) -0.0299(17) -0.0275(18)
Cl8' 0.083(4) 0.085(4) 0.058(3) -0.025(3) -0.012(3) -0.052(3)
O1 0.026(2) 0.022(2) 0.041(2) -0.0040(18) -0.0123(18) -0.0060(19)
O2 0.030(2) 0.019(2) 0.035(2) -0.0008(17) -0.0122(18) -0.0081(19)
O3 0.028(2) 0.022(2) 0.033(2) -0.0012(17) -0.0070(17) -0.0109(18)
O4 0.024(2) 0.022(2) 0.032(2) -0.0017(17) -0.0099(17) -0.0040(18)
O5 0.027(2) 0.021(2) 0.033(2) -0.0026(17) -0.0070(17) -0.0084(18)
O6 0.029(2) 0.032(2) 0.038(2) 0.0017(18) -0.0112(18) -0.018(2)
O7 0.026(2) 0.025(2) 0.037(2) 0.0018(18) -0.0116(18) -0.0091(19)
O8 0.026(2) 0.026(2) 0.039(2) 0.0010(18) -0.0132(18) -0.0112(19)
O9 0.027(2) 0.020(2) 0.035(2) 0.0008(17) -0.0078(17) -0.0084(18)
O10 0.029(2) 0.019(2) 0.036(2) 0.0026(17) -0.0114(18) -0.0064(19)
O11 0.027(2) 0.028(2) 0.035(2) -0.0085(18) -0.0050(17) -0.0109(19)
O12 0.029(2) 0.026(2) 0.033(2) 0.0040(17) -0.0113(18) -0.0124(19)
C11 0.034(4) 0.020(3) 0.030(3) -0.001(3) -0.013(3) -0.015(3)
C12 0.035(4) 0.024(4) 0.038(4) 0.001(3) -0.011(3) -0.002(3)
C13 0.041(4) 0.038(4) 0.042(4) -0.010(3) 0.004(3) -0.010(4)
C14 0.028(4) 0.032(4) 0.051(4) -0.013(3) -0.003(3) -0.010(3)
C15 0.047(4) 0.029(4) 0.049(4) 0.002(3) -0.016(4) 0.001(3)
C16 0.043(4) 0.033(4) 0.034(4) -0.004(3) -0.008(3) -0.003(3)
C17 0.035(4) 0.037(4) 0.084(5) -0.014(4) -0.011(4) 0.002(4)
C21 0.020(3) 0.020(3) 0.034(3) -0.005(3) -0.004(3) -0.008(3)
C22 0.044(4) 0.068(5) 0.027(3) -0.006(3) -0.007(3) -0.037(4)
C23 0.044(4) 0.076(5) 0.037(4) -0.013(4) 0.006(3) -0.043(4)
C24 0.032(4) 0.027(4) 0.048(4) -0.003(3) -0.013(3) -0.012(3)
C25 0.043(4) 0.058(4) 0.029(3) -0.004(3) -0.012(3) -0.027(4)
C26 0.027(4) 0.044(4) 0.033(4) -0.006(3) -0.005(3) -0.019(3)
C27 0.041(4) 0.052(4) 0.050(4) -0.001(3) -0.015(3) -0.028(4)
C31 0.025(3) 0.027(3) 0.031(3) -0.003(3) -0.010(3) -0.011(3)
C32 0.047(4) 0.028(4) 0.040(4) -0.004(3) 0.003(3) -0.016(3)
C33 0.059(5) 0.019(4) 0.058(4) -0.011(3) 0.008(4) -0.010(3)
C34 0.044(4) 0.026(4) 0.052(4) 0.002(3) -0.008(3) -0.019(4)
C35 0.038(4) 0.041(4) 0.053(4) -0.002(3) 0.003(3) -0.024(4)
C36 0.028(4) 0.027(4) 0.050(4) -0.008(3) 0.005(3) -0.013(3)
C37 0.063(5) 0.038(4) 0.078(5) -0.007(4) -0.007(4) -0.023(4)
C41 0.020(3) 0.029(4) 0.033(3) -0.005(3) -0.008(3) -0.010(3)
C42 0.048(4) 0.036(4) 0.031(4) -0.004(3) -0.008(3) -0.012(3)
C43 0.057(5) 0.039(4) 0.035(4) 0.013(3) -0.015(3) -0.010(4)
C44 0.052(4) 0.058(5) 0.034(4) -0.002(4) -0.014(3) -0.029(4)
C45 0.078(5) 0.065(5) 0.048(5) -0.023(4) 0.004(4) -0.050(5)
C46 0.072(5) 0.040(4) 0.036(4) -0.003(3) -0.006(3) -0.035(4)
C47 0.108(7) 0.115(7) 0.054(5) -0.013(5) -0.010(5) -0.070(6)
C61 0.029(4) 0.020(3) 0.042(4) -0.005(3) -0.015(3) -0.010(3)
C62 0.047(4) 0.033(4) 0.038(4) -0.009(3) -0.001(3) -0.005(3)
C63 0.069(5) 0.036(4) 0.036(4) 0.005(3) -0.005(4) -0.018(4)
C64 0.058(5) 0.055(5) 0.033(4) -0.014(4) 0.005(4) -0.036(4)
C65 0.034(4) 0.051(5) 0.051(4) -0.017(4) 0.001(3) -0.014(4)
C66 0.040(4) 0.036(4) 0.035(4) -0.004(3) -0.009(3) -0.016(3)
C67 0.082(6) 0.087(6) 0.048(4) -0.014(4) -0.003(4) -0.049(5)
C71 0.034(4) 0.030(4) 0.025(3) 0.004(3) -0.010(3) -0.018(3)
C72 0.024(4) 0.038(4) 0.056(4) -0.016(3) -0.007(3) -0.008(3)
C73 0.040(4) 0.043(4) 0.059(4) -0.027(4) 0.001(3) -0.011(4)
C74 0.021(4) 0.044(4) 0.050(4) -0.012(3) 0.001(3) -0.006(3)
C75 0.025(4) 0.066(5) 0.051(4) -0.004(4) -0.012(3) -0.015(4)
C76 0.031(4) 0.040(4) 0.037(4) -0.012(3) -0.007(3) -0.013(3)
C77 0.029(4) 0.069(5) 0.080(5) -0.013(4) 0.007(4) -0.002(4)
C81 0.019(5) 0.020(5) 0.036(5) -0.008(4) 0.000(4) -0.010(4)
C82 0.034(5) 0.032(5) 0.043(6) 0.000(4) -0.010(4) -0.016(5)
C83 0.039(6) 0.044(6) 0.057(6) -0.008(5) -0.012(5) -0.030(5)
C84 0.028(5) 0.036(6) 0.051(6) -0.025(5) -0.012(5) -0.010(5)
C85 0.028(6) 0.037(6) 0.035(5) -0.005(5) -0.012(5) -0.009(6)
C86 0.025(5) 0.020(5) 0.035(5) -0.004(4) -0.008(5) -0.009(5)
C87 0.056(7) 0.077(8) 0.055(6) -0.006(6) -0.033(6) -0.031(7)

loop_
_atom_type_symbol
_atom_type_description
_atom_type_scat_dispersion_real
_atom_type_scat_dispersion_imag
_atom_type_scat_source
C C 0.0033 0.0016 'International Tables Vol C Tables 4.2.6.8 and 6.1.1.4'
H H 0.0000 0.0000 'International Tables Vol C Tables 4.2.6.8 and 6.1.1.4'
O O 0.0106 0.0060 'International Tables Vol C Tables 4.2.6.8 and 6.1.1.4'
Si Si 0.0817 0.0704 'International Tables Vol C Tables 4.2.6.8 and 6.1.1.4'
Cl Cl 0.1484 0.1585 'International Tables Vol C Tables 4.2.6.8 and 6.1.1.4'

loop_
_geom_angle_atom_site_label_1
_geom_angle_atom_site_label_2
_geom_angle_atom_site_label_3
_geom_angle
O5 Si1 O4 109.98(18)
O5 Si1 O1 107.93(18)
O4 Si1 O1 109.51(18)
O5 Si1 C11 110.8(2)
O4 Si1 C11 105.7(2)
O1 Si1 C11 112.9(2)
O1 Si2 O6 110.68(18)
O1 Si2 O2 108.60(18)
O6 Si2 O2 108.80(19)
O1 Si2 C21 110.7(2)
O6 Si2 C21 107.2(2)
O2 Si2 C21 110.9(2)
O3 Si3 O2 108.55(18)
O3 Si3 O7 109.97(18)
O2 Si3 O7 109.42(18)
O3 Si3 C31 105.8(2)
O2 Si3 C31 113.4(2)
O7 Si3 C31 109.5(2)
O8 Si4 O3 108.29(18)
O8 Si4 O4 107.35(18)
O3 Si4 O4 108.98(18)
O8 Si4 C41 111.0(2)
O3 Si4 C41 109.9(2)
O4 Si4 C41 111.2(2)
O9 Si5 O5 110.22(18)
O9 Si5 O12 108.14(18)
O5 Si5 O12 108.56(18)
O9 Si5 C51 108.8(3)
O5 Si5 C51 110.4(3)
O12 Si5 C51 110.7(2)
O9 Si5 C51" 103.0(4)
O5 Si5 C51" 110.9(4)
O12 Si5 C51" 115.9(3)
O9 Si5 C51' 108.8(4)
O5 Si5 C51' 104.8(4)
O12 Si5 C51' 116.2(3)
O9 Si6 O6 107.64(19)
O9 Si6 O10 109.44(18)
O6 Si6 O10 109.01(18)
O9 Si6 C61 108.4(2)
O6 Si6 C61 113.8(2)
O10 Si6 C61 108.6(2)
O10 Si7 O7 107.37(18)
O10 Si7 O11 109.78(18)
O7 Si7 O11 110.73(18)
O10 Si7 C71 108.0(2)
O7 Si7 C71 112.3(2)
O11 Si7 C71 108.6(2)
O8 Si8 O12 111.40(18)
O8 Si8 O11 106.96(18)
O12 Si8 O11 108.50(18)
O8 Si8 C81 109.0(3)
O12 Si8 C81 109.4(3)
O11 Si8 C81 111.6(2)
O8 Si8 C81' 106.2(4)
O12 Si8 C81' 107.8(4)
O11 Si8 C81' 115.9(3)
Si2 O1 Si1 155.3(2)
Si3 O2 Si2 147.6(2)
Si3 O3 Si4 146.3(2)
Si1 O4 Si4 138.8(2)
Si1 O5 Si5 152.5(2)
Si6 O6 Si2 142.1(2)
Si3 O7 Si7 147.9(2)
Si4 O8 Si8 164.2(2)
Si5 O9 Si6 150.6(2)
Si7 O10 Si6 154.9(2)
Si7 O11 Si8 141.2(2)
Si8 O12 Si5 142.9(2)
C12 C11 C16 116.7(5)
C12 C11 Si1 121.7(4)
C16 C11 Si1 121.6(4)
C13 C12 C11 121.9(5)
C12 C13 C14 120.9(5)
C15 C14 C13 118.0(6)
C15 C14 C17 121.1(6)
C13 C14 C17 120.9(6)
C14 C15 C16 121.3(6)
C11 C16 C15 121.1(5)
C14 C17 Cl1 112.6(4)
C22 C21 C26 117.6(5)
C22 C21 Si2 122.0(4)
C26 C21 Si2 120.4(4)
C21 C22 C23 121.7(5)
C24 C23 C22 120.8(5)
C23 C24 C25 118.3(5)
C23 C24 C27 120.3(5)
C25 C24 C27 121.3(5)
C24 C25 C26 121.0(5)
C25 C26 C21 120.5(5)
C24 C27 Cl2 111.2(4)
C36 C31 C32 117.9(5)
C36 C31 Si3 119.5(4)
C32 C31 Si3 122.3(4)
C33 C32 C31 120.6(5)
C32 C33 C34 121.4(5)
C35 C34 C33 117.7(5)
C35 C34 C37 121.0(5)
C33 C34 C37 121.3(6)
C34 C35 C36 120.9(5)
C31 C36 C35 121.3(5)
C34 C37 Cl3 111.2(5)
C42 C41 C46 116.8(5)
C42 C41 Si4 121.9(4)
C46 C41 Si4 121.3(4)
C41 C42 C43 121.5(5)
C44 C43 C42 119.9(6)
C45 C44 C43 119.2(6)
C45 C44 C47 118.4(6)
C43 C44 C47 122.3(6)
C44 C45 C46 121.0(6)
C45 C46 C41 121.7(6)
C44 C47 Cl4 114.9(5)
C52 C51 C56 120.0
C52 C51 Si5 119.1(4)
C56 C51 Si5 120.8(4)
C53 C52 C51 120.0
C54 C53 C52 120.0
C53 C54 C55 120.0
C53 C54 C57 116.1(6)
C55 C54 C57 123.9(6)
C56 C55 C54 120.0
C55 C56 C51 120.0
C54 C57 Cl5 116.6(8)
C52' C51' C56' 120.0
C52' C51' Si5 121.1(6)
C56' C51' Si5 118.9(6)
C53' C52' C51' 120.0
C52' C53' C54' 120.0
C55' C54' C53' 120.0
C55' C54' C57' 120.5(7)
C53' C54' C57' 119.4(7)
C56' C55' C54' 120.0
C55' C56' C51' 120.0
C54' C57' Cl5' 116.4(7)
C52" C51" C56" 120.0
C52" C51" Si5 120.5(6)
C56" C51" Si5 119.4(6)
C53" C52" C51" 120.0
C52" C53" C54" 120.0
C53" C54" C55" 120.0
C53" C54" C57" 119.2(7)
C55" C54" C57" 120.8(7)
C54" C55" C56" 120.0
C55" C56" C51" 120.0
C54" C57" Cl5" 109.8(8)
C62 C61 C66 117.1(5)
C62 C61 Si6 121.6(4)
C66 C61 Si6 120.7(4)
C61 C62 C63 122.1(6)
C64 C63 C62 119.4(6)
C65 C64 C63 119.3(6)
C65 C64 C67 121.4(6)
C63 C64 C67 119.2(7)
C64 C65 C66 120.8(6)
C65 C66 C61 121.1(6)
C64 C67 Cl6 112.1(5)
C76 C71 C72 116.2(5)
C76 C71 Si7 122.5(4)
C72 C71 Si7 121.2(4)
C73 C72 C71 122.3(5)
C72 C73 C74 120.6(6)
C75 C74 C73 118.6(5)
C75 C74 C77 120.4(6)
C73 C74 C77 120.9(6)
C74 C75 C76 120.9(5)
C75 C76 C71 121.4(5)
C74 C77 Cl7 112.8(5)
C82 C81 C86 120.0
C82 C81 Si8 121.7(4)
C86 C81 Si8 118.3(4)
C83 C82 C81 120.0
C84 C83 C82 120.0
C85 C84 C83 120.0
C85 C84 C87 118.8(6)
C83 C84 C87 121.2(6)
C84 C85 C86 120.0
C85 C86 C81 120.0
C84 C87 Cl8 111.4(6)
C82' C81' C86' 120.0
C82' C81' Si8 120.6(6)
C86' C81' Si8 119.4(6)
C81' C82' C83' 120.0
C84' C83' C82' 120.0
C83' C84' C85' 120.0
C83' C84' C87' 120.2(7)
C85' C84' C87' 119.7(7)
C86' C85' C84' 120.0
C85' C86' C81' 120.0
C84' C87' Cl8' 106.1(7)

loop_
_geom_bond_atom_site_label_1
_geom_bond_atom_site_label_2
_geom_bond_distance
Si1 O5 1.610(3)
Si1 O4 1.617(3)
Si1 O1 1.618(3)
Si1 C11 1.833(6)
Si2 O1 1.612(3)
Si2 O6 1.619(4)
Si2 O2 1.627(4)
Si2 C21 1.854(5)
Si3 O3 1.615(3)
Si3 O2 1.619(4)
Si3 O7 1.620(4)
Si3 C31 1.847(5)
Si4 O8 1.602(3)
Si4 O3 1.619(3)
Si4 O4 1.626(4)
Si4 C41 1.829(5)
Si5 O9 1.611(3)
Si5 O5 1.618(3)
Si5 O12 1.622(4)
Si5 C51 1.854(5)
Si5 C51" 1.868(8)
Si5 C51' 1.870(7)
Si6 O9 1.616(3)
Si6 O6 1.618(3)
Si6 O10 1.618(4)
Si6 C61 1.831(6)
Si7 O10 1.607(3)
Si7 O7 1.624(4)
Si7 O11 1.625(3)
Si7 C71 1.832(6)
Si8 O8 1.612(4)
Si8 O12 1.613(4)
Si8 O11 1.626(3)
Si8 C81 1.860(5)
Si8 C81' 1.865(7)
Cl1 C17 1.751(6)
Cl2 C27 1.773(6)
Cl3 C37 1.761(6)
Cl4 C47 1.724(7)
Cl5 C57 1.741(12)
Cl5' C57' 1.783(12)
Cl5" C57" 1.780(16)
Cl6 C67 1.752(6)
Cl7 C77 1.758(7)
Cl8 C87 1.765(12)
Cl8' C87' 1.828(15)
C11 C12 1.390(7)
C11 C16 1.391(7)
C12 C13 1.383(7)
C13 C14 1.388(8)
C14 C15 1.365(7)
C14 C17 1.505(7)
C15 C16 1.403(8)
C21 C22 1.365(7)
C21 C26 1.392(7)
C22 C23 1.390(7)
C23 C24 1.363(7)
C24 C25 1.383(7)
C24 C27 1.518(7)
C25 C26 1.388(7)
C31 C36 1.383(7)
C31 C32 1.397(7)
C32 C33 1.382(7)
C33 C34 1.397(8)
C34 C35 1.381(7)
C34 C37 1.513(8)
C35 C36 1.392(7)
C41 C42 1.382(7)
C41 C46 1.390(7)
C42 C43 1.401(7)
C43 C44 1.373(8)
C44 C45 1.364(8)
C44 C47 1.540(8)
C45 C46 1.373(8)
C51 C52 1.3900
C51 C56 1.3900
C52 C53 1.3900
C53 C54 1.3900
C54 C55 1.3900
C54 C57 1.493(9)
C55 C56 1.3900
C51' C52' 1.3900
C51' C56' 1.3900
C52' C53' 1.3900
C53' C54' 1.3900
C54' C55' 1.3900
C54' C57' 1.497(9)
C55' C56' 1.3900
C51" C52" 1.3900
C51" C56" 1.3900
C52" C53" 1.3900
C53" C54" 1.3900
C54" C55" 1.3900
C54" C57" 1.508(10)
C55" C56" 1.3900
C61 C62 1.388(7)
C61 C66 1.391(7)
C62 C63 1.392(7)
C63 C64 1.385(8)
C64 C65 1.372(8)
C64 C67 1.521(8)
C65 C66 1.389(7)
C71 C76 1.390(7)
C71 C72 1.401(7)
C72 C73 1.367(7)
C73 C74 1.378(8)
C74 C75 1.373(8)
C74 C77 1.525(8)
C75 C76 1.387(8)
C81 C82 1.3900
C81 C86 1.3900
C82 C83 1.3900
C83 C84 1.3900
C84 C85 1.3900
C84 C87 1.504(7)
C85 C86 1.3900
C81' C82' 1.3900
C81' C86' 1.3900
C82' C83' 1.3900
C83' C84' 1.3900
C84' C85' 1.3900
C84' C87' 1.513(10)
C85' C86' 1.3900
